data_7038933
loop_
_publ_author_name
'Martyanov, K. A.'
'Cherkasov, V. K.'
'Abakumov, G. A.'
'Samsonov, M. A.'
'Khrizanforova, V. V.'
'Budnikova, Y. H.'
'Kuropatov, V. A.'

_publ_section_title
;
 New sterically-hindered o-quinones annelated with metal-dithiolates:
 regiospecificity in oxidative addition reactions of a bifacial ligand to
 the Pd and Pt complexes.
;
_journal_issue 17
_journal_name_full 'Dalton transactions (Cambridge, England : 2003)'
_journal_page_first 7400
_journal_page_last 7405
_journal_paper_doi 10.1039/c6dt00769d
_journal_volume 45
_journal_year 2016
_chemical_formula_sum 'C50 H48 O2 P2 Pd S2'
_chemical_formula_weight 913.34
_space_group_crystal_system monoclinic
_space_group_IT_number 14
_space_group_name_Hall '-P 2ybc'
_space_group_name_H-M_alt 'P 1 21/c 1'
_symmetry_space_group_name_Hall '-P 2ybc'
_symmetry_space_group_name_H-M 'P 1 21/c 1'
_atom_sites_solution_hydrogens geom
_atom_sites_solution_primary dual
_atom_sites_solution_secondary difmap
_audit_creation_method SHELXL-2014/7
_audit_update_record
;
2016-03-11 deposited with the CCDC.
2016-03-11 downloaded from the CCDC.
;
_cell_angle_alpha 90
_cell_angle_beta 97.8730(10)
_cell_angle_gamma 90
_cell_formula_units_Z 4
_cell_length_a 9.7933(8)
_cell_length_b 27.530(2)
_cell_length_c 15.9433(13)
_cell_measurement_reflns_used 9812
_cell_measurement_temperature 100(2)
_cell_measurement_theta_max 31.56
_cell_measurement_theta_min 2.57
_cell_volume 4257.9(6)
_computing_cell_refinement 'Bruker SAINT'
_computing_data_collection 'Bruker APEX2'
_computing_data_reduction 'Bruker SAINT'
_computing_molecular_graphics 'Bruker SHELXTL'
_computing_publication_material 'Bruker SHELXTL'
_computing_structure_refinement 'SHELXL-2014/7 (Sheldrick, 2014)'
_computing_structure_solution 'SHELXT-2014/4 (Sheldrick, 2014)'
_diffrn_ambient_temperature 100(2)
_diffrn_measured_fraction_theta_full 0.996
_diffrn_measured_fraction_theta_max 0.996
_diffrn_measurement_device_type 'Bruker D8 Quest CMOS'
_diffrn_radiation_type MoK\a
_diffrn_radiation_wavelength 0.71073
_diffrn_reflns_av_R_equivalents 0.0301
_diffrn_reflns_av_unetI/netI 0.0223
_diffrn_reflns_Laue_measured_fraction_full 0.996
_diffrn_reflns_Laue_measured_fraction_max 0.996
_diffrn_reflns_limit_h_max 12
_diffrn_reflns_limit_h_min -12
_diffrn_reflns_limit_k_max 33
_diffrn_reflns_limit_k_min -33
_diffrn_reflns_limit_l_max 19
_diffrn_reflns_limit_l_min -19
_diffrn_reflns_number 39437
_diffrn_reflns_point_group_measured_fraction_full 0.996
_diffrn_reflns_point_group_measured_fraction_max 0.996
_diffrn_reflns_theta_full 25.242
_diffrn_reflns_theta_max 26.000
_diffrn_reflns_theta_min 2.424
_diffrn_source 'microfocus tube'
_exptl_absorpt_coefficient_mu 0.650
_exptl_absorpt_correction_T_max 0.8623
_exptl_absorpt_correction_T_min 0.7028
_exptl_absorpt_correction_type multi-scan
_exptl_absorpt_process_details 'SADABS 2012/1 (Bruker AXS Inc.)'
_exptl_crystal_colour green
_exptl_crystal_density_diffrn 1.425
_exptl_crystal_description plate
_exptl_crystal_F_000 1888
_exptl_crystal_size_max 0.280
_exptl_crystal_size_mid 0.260
_exptl_crystal_size_min 0.050
_refine_diff_density_max 0.534
_refine_diff_density_min -0.332
_refine_diff_density_rms 0.065
_refine_ls_extinction_method none
_refine_ls_goodness_of_fit_ref 1.061
_refine_ls_hydrogen_treatment constr
_refine_ls_matrix_type full
_refine_ls_number_parameters 525
_refine_ls_number_reflns 8335
_refine_ls_number_restraints 1
_refine_ls_restrained_S_all 1.064
_refine_ls_R_factor_all 0.0334
_refine_ls_R_factor_gt 0.0280
_refine_ls_shift/su_max 0.001
_refine_ls_shift/su_mean 0.000
_refine_ls_structure_factor_coef Fsqd
_refine_ls_weighting_details 'w=1/[\s^2^(Fo^2^)+(0.0294P)^2^+3.6066P] where P=(Fo^2^+2Fc^2^)/3'
_refine_ls_weighting_scheme calc
_refine_ls_wR_factor_gt 0.0646
_refine_ls_wR_factor_ref 0.0663
_reflns_Friedel_coverage 0.000
_reflns_number_gt 7448
_reflns_number_total 8335
_reflns_threshold_expression 'I > 2\s(I)'
_cod_data_source_file c6dt00769d2.cif
_cod_data_source_block pdss2m
_cod_depositor_comments 'Adding full bibliography for 7038933--7038935.cif.'
_cod_original_cell_volume 4258.0(6)
_cod_database_code 7038933
_shelx_shelxl_version_number 2014/7
_shelx_space_group_comment
;
The symmetry employed for this shelxl refinement is uniquely defined
by the following loop, which should always be used as a source of
symmetry information in preference to the above space-group names.
They are only intended as comments.
;
_shelx_estimated_absorpt_t_min 0.839
_shelx_estimated_absorpt_t_max 0.968

loop_
_space_group_symop_operation_xyz
'x, y, z'
'-x, y+1/2, -z+1/2'
'-x, -y, -z'
'x, -y-1/2, z-1/2'

loop_
_atom_site_label
_atom_site_type_symbol
_atom_site_fract_x
_atom_site_fract_y
_atom_site_fract_z
_atom_site_U_iso_or_equiv
_atom_site_adp_type
_atom_site_occupancy
_atom_site_site_symmetry_order
_atom_site_calc_flag
_atom_site_refinement_flags_posn
_atom_site_refinement_flags_adp
_atom_site_refinement_flags_occupancy
_atom_site_disorder_assembly
_atom_site_disorder_group
Pd1 Pd 0.40796(2) 0.57746(2) 0.74305(2) 0.01323(5) Uani 1 1 d . . . . .
S1 S 0.31615(6) 0.50229(2) 0.71763(4) 0.02972(14) Uani 1 1 d . . . . .
S2 S 0.57108(5) 0.53878(2) 0.83405(3) 0.01839(11) Uani 1 1 d . . . . .
P1 P 0.52166(5) 0.65067(2) 0.77412(3) 0.01404(10) Uani 1 1 d . . . . .
P2 P 0.23567(5) 0.60484(2) 0.63725(3) 0.01405(10) Uani 1 1 d . . . . .
O1 O 0.4336(2) 0.33684(7) 0.84915(18) 0.0409(9) Uani 0.816(7) 1 d . . P A 1
O1' O 0.4592(12) 0.3374(3) 0.7877(8) 0.051(4) Uiso 0.184(7) 1 d D . P A 2
O2 O 0.69351(19) 0.36670(6) 0.86925(12) 0.0428(5) Uani 1 1 d . . . . .
C1 C 0.4079(2) 0.45901(7) 0.78100(12) 0.0168(4) Uani 1 1 d . . . . .
C2 C 0.5318(2) 0.47691(7) 0.83765(12) 0.0160(4) Uani 1 1 d . . . . .
C3 C 0.6164(2) 0.44656(7) 0.88931(13) 0.0190(4) Uani 1 1 d . . . . .
C4 C 0.5985(2) 0.39593(8) 0.86448(14) 0.0243(5) Uani 1 1 d . . . . .
C5 C 0.4580(2) 0.37832(8) 0.82692(16) 0.0283(5) Uani 1 1 d D . . . .
C6 C 0.3616(2) 0.41168(7) 0.77931(13) 0.0186(4) Uani 1 1 d . . . . .
C7 C 0.7365(2) 0.45861(8) 0.95858(13) 0.0215(4) Uani 1 1 d . . . . .
C8 C 0.7438(3) 0.41942(9) 1.02838(15) 0.0319(5) Uani 1 1 d . . . . .
H8A H 0.7597 0.3876 1.0040 0.048 Uiso 1 1 calc R U . . .
H8B H 0.6567 0.4189 1.0522 0.048 Uiso 1 1 calc R U . . .
H8C H 0.8196 0.4270 1.0732 0.048 Uiso 1 1 calc R U . . .
C9 C 0.8714(2) 0.45907(10) 0.92052(16) 0.0353(6) Uani 1 1 d . . . . .
H9A H 0.8707 0.4862 0.8807 0.053 Uiso 1 1 calc R U . . .
H9B H 0.8811 0.4284 0.8906 0.053 Uiso 1 1 calc R U . . .
H9C H 0.9490 0.4628 0.9659 0.053 Uiso 1 1 calc R U . . .
C10 C 0.7207(2) 0.50660(8) 1.00491(15) 0.0308(5) Uani 1 1 d . . . . .
H10A H 0.7399 0.5338 0.9686 0.046 Uiso 1 1 calc R U . . .
H10B H 0.7857 0.5074 1.0574 0.046 Uiso 1 1 calc R U . . .
H10C H 0.6263 0.5094 1.0184 0.046 Uiso 1 1 calc R U . . .
C11 C 0.2227(2) 0.39379(7) 0.73206(13) 0.0220(4) Uani 1 1 d . . . . .
C12 C 0.1964(3) 0.33931(9) 0.74479(18) 0.0439(7) Uani 1 1 d . . . . .
H12A H 0.2708 0.3203 0.7256 0.066 Uiso 1 1 calc R U . . .
H12B H 0.1082 0.3301 0.7120 0.066 Uiso 1 1 calc R U . . .
H12C H 0.1934 0.3329 0.8050 0.066 Uiso 1 1 calc R U . . .
C13 C 0.2187(3) 0.40014(10) 0.63678(14) 0.0361(6) Uani 1 1 d . . . . .
H13A H 0.2985 0.3838 0.6184 0.054 Uiso 1 1 calc R U . . .
H13B H 0.2215 0.4348 0.6232 0.054 Uiso 1 1 calc R U . . .
H13C H 0.1337 0.3858 0.6075 0.054 Uiso 1 1 calc R U . . .
C14 C 0.1045(2) 0.42053(10) 0.76485(17) 0.0362(6) Uani 1 1 d . . . . .
H14A H 0.1134 0.4555 0.7553 0.054 Uiso 1 1 calc R U . . .
H14B H 0.1075 0.4143 0.8256 0.054 Uiso 1 1 calc R U . . .
H14C H 0.0165 0.4090 0.7347 0.054 Uiso 1 1 calc R U . . .
C15 C 0.6724(2) 0.64714(7) 0.85502(13) 0.0183(4) Uani 1 1 d . . . . .
C16 C 0.6519(3) 0.64344(8) 0.93938(14) 0.0283(5) Uani 1 1 d . . . . .
H16A H 0.5608 0.6432 0.9536 0.034 Uiso 1 1 calc R U . . .
C17 C 0.7624(3) 0.64012(9) 1.00222(15) 0.0362(6) Uani 1 1 d . . . . .
H17A H 0.7474 0.6380 1.0597 0.043 Uiso 1 1 calc R U . . .
C18 C 0.8951(3) 0.63989(9) 0.98241(16) 0.0356(6) Uani 1 1 d . . . . .
H18A H 0.9714 0.6378 1.0260 0.043 Uiso 1 1 calc R U . . .
C19 C 0.9156(2) 0.64270(9) 0.89931(16) 0.0332(5) Uani 1 1 d . . . . .
H19A H 1.0068 0.6419 0.8852 0.040 Uiso 1 1 calc R U . . .
C20 C 0.8054(2) 0.64662(8) 0.83584(15) 0.0256(5) Uani 1 1 d . . . . .
H20A H 0.8212 0.6490 0.7785 0.031 Uiso 1 1 calc R U . . .
C21 C 0.4244(2) 0.69786(7) 0.81769(12) 0.0176(4) Uani 1 1 d . . . . .
C22 C 0.4842(2) 0.74230(8) 0.84209(14) 0.0250(5) Uani 1 1 d . . . . .
H22A H 0.5768 0.7487 0.8340 0.030 Uiso 1 1 calc R U . . .
C23 C 0.4093(3) 0.77721(8) 0.87814(15) 0.0320(5) Uani 1 1 d . . . . .
H23A H 0.4495 0.8079 0.8935 0.038 Uiso 1 1 calc R U . . .
C24 C 0.2766(3) 0.76744(9) 0.89171(16) 0.0349(6) Uani 1 1 d . . . . .
H24A H 0.2252 0.7915 0.9164 0.042 Uiso 1 1 calc R U . . .
C25 C 0.2174(3) 0.72331(9) 0.86997(16) 0.0324(5) Uani 1 1 d . . . . .
H25A H 0.1259 0.7167 0.8803 0.039 Uiso 1 1 calc R U . . .
C26 C 0.2913(2) 0.68833(8) 0.83294(13) 0.0221(4) Uani 1 1 d . . . . .
H26A H 0.2506 0.6577 0.8180 0.027 Uiso 1 1 calc R U . . .
C27 C 0.5925(2) 0.67380(7) 0.68254(13) 0.0180(4) Uani 1 1 d . . . . .
C28 C 0.6510(2) 0.63920(8) 0.63454(13) 0.0213(4) Uani 1 1 d . . . . .
H28A H 0.6505 0.6060 0.6504 0.026 Uiso 1 1 calc R U . . .
C29 C 0.7097(2) 0.65274(9) 0.56423(14) 0.0280(5) Uani 1 1 d . . . . .
H29A H 0.7505 0.6289 0.5325 0.034 Uiso 1 1 calc R U . . .
C30 C 0.7091(2) 0.70061(9) 0.54007(14) 0.0310(5) Uani 1 1 d . . . . .
H30A H 0.7492 0.7099 0.4915 0.037 Uiso 1 1 calc R U . . .
C31 C 0.6504(2) 0.73516(8) 0.58620(15) 0.0302(5) Uani 1 1 d . . . . .
H31A H 0.6490 0.7682 0.5688 0.036 Uiso 1 1 calc R U . . .
C32 C 0.5929(2) 0.72215(8) 0.65814(14) 0.0239(5) Uani 1 1 d . . . . .
H32A H 0.5541 0.7463 0.6904 0.029 Uiso 1 1 calc R U . . .
C33 C 0.1800(2) 0.66797(7) 0.63137(12) 0.0172(4) Uani 1 1 d . . . . .
C34 C 0.0589(2) 0.68300(8) 0.65980(15) 0.0245(5) Uani 1 1 d . . . . .
H34A H -0.0033 0.6597 0.6768 0.029 Uiso 1 1 calc R U . . .
C35 C 0.0291(2) 0.73220(8) 0.66339(16) 0.0313(5) Uani 1 1 d . . . . .
H35A H -0.0540 0.7424 0.6825 0.038 Uiso 1 1 calc R U . . .
C36 C 0.1192(3) 0.76621(8) 0.63946(16) 0.0317(5) Uani 1 1 d . . . . .
H36A H 0.0993 0.7998 0.6435 0.038 Uiso 1 1 calc R U . . .
C37 C 0.2383(2) 0.75152(8) 0.60955(15) 0.0289(5) Uani 1 1 d . . . . .
H37A H 0.3000 0.7750 0.5924 0.035 Uiso 1 1 calc R U . . .
C38 C 0.2675(2) 0.70258(7) 0.60463(14) 0.0223(4) Uani 1 1 d . . . . .
H38A H 0.3484 0.6925 0.5827 0.027 Uiso 1 1 calc R U . . .
C39 C 0.0757(2) 0.57198(7) 0.64140(13) 0.0171(4) Uani 1 1 d . . . . .
C40 C 0.0309(2) 0.56797(8) 0.72040(14) 0.0232(4) Uani 1 1 d . . . . .
H40A H 0.0866 0.5803 0.7692 0.028 Uiso 1 1 calc R U . . .
C41 C -0.0935(2) 0.54629(8) 0.72832(16) 0.0288(5) Uani 1 1 d . . . . .
H41A H -0.1249 0.5449 0.7821 0.035 Uiso 1 1 calc R U . . .
C42 C -0.1721(2) 0.52672(8) 0.65842(17) 0.0312(5) Uani 1 1 d . . . . .
H42A H -0.2573 0.5114 0.6640 0.037 Uiso 1 1 calc R U . . .
C43 C -0.1273(2) 0.52927(8) 0.58028(16) 0.0299(5) Uani 1 1 d . . . . .
H43A H -0.1811 0.5152 0.5323 0.036 Uiso 1 1 calc R U . . .
C44 C -0.0040(2) 0.55229(7) 0.57130(14) 0.0217(4) Uani 1 1 d . . . . .
H44A H 0.0256 0.5545 0.5171 0.026 Uiso 1 1 calc R U . . .
C45 C 0.2861(2) 0.59346(7) 0.53343(13) 0.0169(4) Uani 1 1 d . . . . .
C46 C 0.4035(2) 0.56618(7) 0.52657(14) 0.0210(4) Uani 1 1 d . . . . .
H46A H 0.4542 0.5523 0.5758 0.025 Uiso 1 1 calc R U . . .
C47 C 0.4467(2) 0.55914(8) 0.44854(15) 0.0260(5) Uani 1 1 d . . . . .
H47A H 0.5271 0.5405 0.4443 0.031 Uiso 1 1 calc R U . . .
C48 C 0.3737(3) 0.57909(8) 0.37684(15) 0.0286(5) Uani 1 1 d . . . . .
H48A H 0.4043 0.5746 0.3234 0.034 Uiso 1 1 calc R U . . .
C49 C 0.2561(2) 0.60560(8) 0.38272(14) 0.0270(5) Uani 1 1 d . . . . .
H49A H 0.2048 0.6188 0.3331 0.032 Uiso 1 1 calc R U . . .
C50 C 0.2125(2) 0.61304(8) 0.46044(13) 0.0218(4) Uani 1 1 d . . . . .
H50A H 0.1318 0.6316 0.4641 0.026 Uiso 1 1 calc R U . . .

loop_
_atom_site_aniso_label
_atom_site_aniso_U_11
_atom_site_aniso_U_22
_atom_site_aniso_U_33
_atom_site_aniso_U_23
_atom_site_aniso_U_13
_atom_site_aniso_U_12
Pd1 0.01489(8) 0.00934(8) 0.01512(8) 0.00112(5) 0.00083(5) 0.00076(5)
S1 0.0318(3) 0.0117(2) 0.0398(3) 0.0063(2) -0.0162(3) -0.0035(2)
S2 0.0176(2) 0.0133(2) 0.0230(3) 0.00493(19) -0.00168(19) 0.00071(18)
P1 0.0158(2) 0.0107(2) 0.0153(2) -0.00041(18) 0.00119(19) 0.00014(18)
P2 0.0148(2) 0.0107(2) 0.0163(2) 0.00129(18) 0.00098(19) 0.00012(18)
O1 0.0417(14) 0.0164(11) 0.061(2) 0.0165(10) -0.0066(11) -0.0047(9)
O2 0.0428(11) 0.0255(9) 0.0568(12) -0.0029(8) -0.0045(9) 0.0157(8)
C1 0.0210(10) 0.0165(10) 0.0137(9) 0.0008(8) 0.0046(8) 0.0047(8)
C2 0.0200(10) 0.0137(9) 0.0158(9) 0.0005(7) 0.0079(8) 0.0027(8)
C3 0.0212(10) 0.0186(10) 0.0178(10) 0.0035(8) 0.0055(8) 0.0044(8)
C4 0.0332(12) 0.0181(10) 0.0216(11) 0.0041(8) 0.0034(9) 0.0075(9)
C5 0.0303(12) 0.0158(10) 0.0396(13) 0.0023(9) 0.0075(10) 0.0022(9)
C6 0.0267(11) 0.0144(9) 0.0160(10) -0.0003(8) 0.0078(8) 0.0011(8)
C7 0.0205(10) 0.0218(10) 0.0218(11) 0.0077(8) 0.0016(8) 0.0035(8)
C8 0.0358(13) 0.0319(13) 0.0264(12) 0.0125(10) -0.0019(10) 0.0010(10)
C9 0.0233(12) 0.0472(15) 0.0358(14) 0.0115(12) 0.0057(10) 0.0058(11)
C10 0.0302(13) 0.0306(12) 0.0287(12) -0.0020(10) -0.0059(10) 0.0034(10)
C11 0.0302(12) 0.0165(10) 0.0191(10) -0.0004(8) 0.0031(9) -0.0041(8)
C12 0.0525(17) 0.0258(13) 0.0469(16) 0.0034(11) -0.0165(13) -0.0147(12)
C13 0.0421(15) 0.0459(15) 0.0191(12) -0.0029(10) -0.0007(10) -0.0093(12)
C14 0.0256(12) 0.0433(15) 0.0403(14) -0.0082(12) 0.0060(11) -0.0079(11)
C15 0.0230(11) 0.0108(9) 0.0197(10) -0.0031(8) -0.0025(8) 0.0012(8)
C16 0.0324(13) 0.0309(12) 0.0210(11) -0.0009(9) 0.0018(9) 0.0099(10)
C17 0.0477(16) 0.0386(14) 0.0196(12) -0.0064(10) -0.0052(11) 0.0151(12)
C18 0.0393(14) 0.0283(12) 0.0331(13) -0.0076(10) -0.0170(11) 0.0100(11)
C19 0.0232(12) 0.0332(13) 0.0410(14) 0.0001(11) -0.0037(10) 0.0032(10)
C20 0.0232(11) 0.0274(11) 0.0253(11) 0.0002(9) 0.0000(9) -0.0004(9)
C21 0.0229(10) 0.0141(9) 0.0154(10) -0.0010(8) 0.0011(8) 0.0046(8)
C22 0.0256(11) 0.0178(10) 0.0306(12) -0.0035(9) -0.0002(9) 0.0003(9)
C23 0.0409(14) 0.0176(11) 0.0353(13) -0.0093(9) -0.0027(11) 0.0037(10)
C24 0.0439(15) 0.0259(12) 0.0360(14) -0.0110(10) 0.0088(11) 0.0114(11)
C25 0.0289(12) 0.0309(13) 0.0398(14) -0.0070(11) 0.0135(11) 0.0041(10)
C26 0.0260(11) 0.0181(10) 0.0226(11) -0.0025(8) 0.0046(9) 0.0018(8)
C27 0.0173(10) 0.0171(9) 0.0186(10) 0.0009(8) -0.0010(8) -0.0040(8)
C28 0.0226(11) 0.0219(10) 0.0189(10) -0.0021(8) 0.0009(8) -0.0031(8)
C29 0.0297(12) 0.0347(13) 0.0198(11) -0.0047(9) 0.0043(9) -0.0042(10)
C30 0.0328(13) 0.0405(14) 0.0200(11) 0.0028(10) 0.0044(10) -0.0103(11)
C31 0.0334(13) 0.0247(11) 0.0308(12) 0.0102(10) -0.0011(10) -0.0098(10)
C32 0.0266(11) 0.0186(10) 0.0254(11) 0.0015(9) 0.0001(9) -0.0042(9)
C33 0.0188(10) 0.0129(9) 0.0184(10) 0.0013(8) -0.0025(8) 0.0007(8)
C34 0.0212(11) 0.0175(10) 0.0344(12) 0.0009(9) 0.0027(9) 0.0015(8)
C35 0.0254(12) 0.0230(11) 0.0446(14) -0.0032(10) 0.0015(10) 0.0080(9)
C36 0.0361(13) 0.0137(10) 0.0418(14) 0.0003(10) -0.0064(11) 0.0055(9)
C37 0.0311(12) 0.0163(10) 0.0375(13) 0.0065(9) -0.0024(10) -0.0041(9)
C38 0.0217(11) 0.0166(10) 0.0276(11) 0.0032(8) -0.0003(9) -0.0011(8)
C39 0.0155(9) 0.0112(9) 0.0249(11) 0.0024(8) 0.0041(8) 0.0019(7)
C40 0.0230(11) 0.0211(10) 0.0256(11) 0.0045(9) 0.0041(9) 0.0017(8)
C41 0.0300(12) 0.0195(11) 0.0401(14) 0.0090(10) 0.0161(11) 0.0031(9)
C42 0.0213(11) 0.0158(10) 0.0598(16) 0.0014(10) 0.0178(11) -0.0022(9)
C43 0.0218(11) 0.0195(11) 0.0479(15) -0.0094(10) 0.0036(10) -0.0034(9)
C44 0.0201(10) 0.0158(10) 0.0298(12) -0.0036(8) 0.0052(9) -0.0001(8)
C45 0.0182(10) 0.0142(9) 0.0184(10) -0.0007(8) 0.0032(8) -0.0057(8)
C46 0.0217(11) 0.0169(10) 0.0243(11) -0.0022(8) 0.0029(8) -0.0031(8)
C47 0.0257(11) 0.0220(11) 0.0321(12) -0.0066(9) 0.0106(10) -0.0041(9)
C48 0.0382(13) 0.0273(12) 0.0230(11) -0.0067(9) 0.0137(10) -0.0122(10)
C49 0.0352(13) 0.0245(11) 0.0202(11) 0.0030(9) 0.0001(9) -0.0086(10)
C50 0.0220(11) 0.0202(10) 0.0231(11) 0.0022(8) 0.0026(9) -0.0040(8)

loop_
_atom_type_symbol
_atom_type_description
_atom_type_scat_dispersion_real
_atom_type_scat_dispersion_imag
_atom_type_scat_source
C C 0.0033 0.0016 'International Tables Vol C Tables 4.2.6.8 and 6.1.1.4'
H H 0.0000 0.0000 'International Tables Vol C Tables 4.2.6.8 and 6.1.1.4'
O O 0.0106 0.0060 'International Tables Vol C Tables 4.2.6.8 and 6.1.1.4'
P P 0.1023 0.0942 'International Tables Vol C Tables 4.2.6.8 and 6.1.1.4'
S S 0.1246 0.1234 'International Tables Vol C Tables 4.2.6.8 and 6.1.1.4'
Pd Pd -0.9988 1.0072 'International Tables Vol C Tables 4.2.6.8 and 6.1.1.4'

loop_
_geom_angle_atom_site_label_1
_geom_angle_atom_site_label_2
_geom_angle_atom_site_label_3
_geom_angle
S2 Pd1 S1 85.027(19)
S2 Pd1 P1 89.770(18)
S1 Pd1 P1 174.48(2)
S2 Pd1 P2 170.367(18)
S1 Pd1 P2 86.337(19)
P1 Pd1 P2 98.709(18)
C1 S1 Pd1 111.20(7)
C2 S2 Pd1 109.83(7)
C21 P1 C27 109.70(9)
C21 P1 C15 100.65(9)
C27 P1 C15 103.04(9)
C21 P1 Pd1 116.34(7)
C27 P1 Pd1 110.95(7)
C15 P1 Pd1 114.97(6)
C39 P2 C45 106.87(9)
C39 P2 C33 102.90(9)
C45 P2 C33 103.57(9)
C39 P2 Pd1 110.69(7)
C45 P2 Pd1 109.97(7)
C33 P2 Pd1 121.73(6)
C6 C1 C2 124.17(18)
C6 C1 S1 119.71(16)
C2 C1 S1 116.07(14)
C3 C2 C1 122.46(18)
C3 C2 S2 119.76(16)
C1 C2 S2 117.75(14)
C2 C3 C4 112.39(18)
C2 C3 C7 129.90(19)
C4 C3 C7 117.08(17)
O2 C4 C3 123.5(2)
O2 C4 C5 117.3(2)
C3 C4 C5 119.15(18)
O1 C5 C6 126.8(2)
O1' C5 C6 110.3(6)
O1 C5 C4 112.8(2)
O1' C5 C4 114.0(6)
C6 C5 C4 119.83(18)
C1 C6 C5 113.48(19)
C1 C6 C11 125.25(18)
C5 C6 C11 121.27(18)
C9 C7 C10 109.5(2)
C9 C7 C3 109.57(18)
C10 C7 C3 114.54(17)
C9 C7 C8 109.54(18)
C10 C7 C8 104.65(18)
C3 C7 C8 108.83(18)
C14 C11 C13 111.7(2)
C14 C11 C12 106.1(2)
C13 C11 C12 105.14(19)
C14 C11 C6 109.80(17)
C13 C11 C6 110.51(18)
C12 C11 C6 113.51(18)
C20 C15 C16 118.7(2)
C20 C15 P1 122.77(16)
C16 C15 P1 118.49(17)
C17 C16 C15 120.4(2)
C16 C17 C18 120.4(2)
C19 C18 C17 119.3(2)
C18 C19 C20 120.7(2)
C15 C20 C19 120.4(2)
C26 C21 C22 119.29(19)
C26 C21 P1 119.38(15)
C22 C21 P1 121.15(16)
C23 C22 C21 120.1(2)
C24 C23 C22 119.8(2)
C25 C24 C23 120.7(2)
C24 C25 C26 119.8(2)
C21 C26 C25 120.2(2)
C32 C27 C28 119.01(19)
C32 C27 P1 125.31(17)
C28 C27 P1 115.68(15)
C29 C28 C27 120.7(2)
C30 C29 C28 120.1(2)
C29 C30 C31 120.0(2)
C30 C31 C32 120.6(2)
C27 C32 C31 119.7(2)
C38 C33 C34 119.12(19)
C38 C33 P2 118.56(16)
C34 C33 P2 122.06(16)
C35 C34 C33 119.9(2)
C36 C35 C34 120.4(2)
C35 C36 C37 120.1(2)
C36 C37 C38 119.8(2)
C37 C38 C33 120.7(2)
C44 C39 C40 119.11(19)
C44 C39 P2 124.00(16)
C40 C39 P2 116.86(16)
C41 C40 C39 120.6(2)
C42 C41 C40 120.0(2)
C41 C42 C43 120.0(2)
C42 C43 C44 120.4(2)
C39 C44 C43 119.9(2)
C46 C45 C50 118.88(19)
C46 C45 P2 119.71(16)
C50 C45 P2 121.37(16)
C47 C46 C45 120.4(2)
C48 C47 C46 120.2(2)
C47 C48 C49 119.9(2)
C48 C49 C50 120.3(2)
C49 C50 C45 120.3(2)

loop_
_geom_bond_atom_site_label_1
_geom_bond_atom_site_label_2
_geom_bond_distance
Pd1 S2 2.2707(5)
Pd1 S1 2.2707(6)
Pd1 P1 2.3230(5)
Pd1 P2 2.3411(5)
S1 C1 1.732(2)
S2 C2 1.749(2)
P1 C21 1.805(2)
P1 C27 1.816(2)
P1 C15 1.825(2)
P2 C39 1.818(2)
P2 C45 1.818(2)
P2 C33 1.820(2)
O1 C5 1.229(3)
O1' C5 1.289(8)
O2 C4 1.224(3)
C1 C6 1.379(3)
C1 C2 1.493(3)
C2 C3 1.370(3)
C3 C4 1.453(3)
C3 C7 1.535(3)
C4 C5 1.504(3)
C5 C6 1.454(3)
C6 C11 1.543(3)
C7 C9 1.528(3)
C7 C10 1.532(3)
C7 C8 1.545(3)
C11 C14 1.523(3)
C11 C13 1.524(3)
C11 C12 1.540(3)
C15 C20 1.378(3)
C15 C16 1.391(3)
C16 C17 1.374(3)
C17 C18 1.378(4)
C18 C19 1.369(4)
C19 C20 1.379(3)
C21 C26 1.383(3)
C21 C22 1.389(3)
C22 C23 1.381(3)
C23 C24 1.373(4)
C24 C25 1.370(3)
C25 C26 1.385(3)
C27 C32 1.387(3)
C27 C28 1.393(3)
C28 C29 1.379(3)
C29 C30 1.373(3)
C30 C31 1.376(4)
C31 C32 1.392(3)
C33 C38 1.387(3)
C33 C34 1.389(3)
C34 C35 1.388(3)
C35 C36 1.375(3)
C36 C37 1.380(4)
C37 C38 1.382(3)
C39 C44 1.383(3)
C39 C40 1.394(3)
C40 C41 1.377(3)
C41 C42 1.375(4)
C42 C43 1.378(4)
C43 C44 1.389(3)
C45 C46 1.390(3)
C45 C50 1.391(3)
C46 C47 1.382(3)
C47 C48 1.377(3)
C48 C49 1.377(3)
C49 C50 1.380(3)
